data_1508900
loop_
_publ_author_name
'Zhou, Zaichun'
'Liu, Qiuhua'
'Yan, Ziqiang'
'Long, Ge'
'Zhang, Xi'
'Cao, Chenzhong'
'Jiang, Rongqing'

_publ_section_title
;
 Conversion of Electron Configuration of Iron Ion through Core Contraction
 of Porphyrin: Implications for Heme Distortion.
;
_journal_issue 3
_journal_name_full 'Organic letters'
_journal_page_first 606
_journal_page_last 609
_journal_paper_doi 10.1021/ol303419b
_journal_volume 15
_journal_year 2013
_chemical_formula_moiety 'C60 H56 Cl Fe N6 O6'
_chemical_formula_sum 'C60 H56 Cl Fe N6 O6'
_chemical_formula_weight 1048.41
_chemical_name_systematic
; 
 ? 
;
_space_group_IT_number 2
_symmetry_cell_setting triclinic
_symmetry_space_group_name_Hall '-P 1'
_symmetry_space_group_name_H-M 'P -1'
_atom_sites_solution_hydrogens geom
_atom_sites_solution_primary direct
_atom_sites_solution_secondary difmap
_audit_creation_method SHELXL-97
_cell_angle_alpha 115.096(8)
_cell_angle_beta 116.6500(10)
_cell_angle_gamma 94.005(4)
_cell_formula_units_Z 2
_cell_length_a 15.2000(13)
_cell_length_b 16.0650(15)
_cell_length_c 16.3050(16)
_cell_measurement_reflns_used 3757
_cell_measurement_temperature 113(2)
_cell_measurement_theta_max 72.30
_cell_measurement_theta_min 27.50
_cell_volume 3051.7(6)
_computing_cell_refinement 'CrystalClear-SM Expert 2.0 r5'
_computing_data_collection 'CrystalClear-SM Expert 2.0 r5 (Rigaku, 2010)'
_computing_data_reduction 'CrystalClear-SM Expert 2.0 r5'
_computing_molecular_graphics 'CrystalStructure 4.0'
_computing_publication_material 'CrystalStructure 4.0 (Rigaku, 2009)'
_computing_structure_refinement 'SHELXL-97 (Sheldrick, 1997)'
_computing_structure_solution 'SHELXS-97 (Sheldrick, 1990)'
_diffrn_ambient_temperature 113(2)
_diffrn_detector_area_resol_mean 14.629
_diffrn_measured_fraction_theta_full 0.976
_diffrn_measured_fraction_theta_max 0.976
_diffrn_measurement_device_type 'Rigaku Saturn944 CCD'
_diffrn_measurement_method \w
_diffrn_radiation_monochromator multilayer
_diffrn_radiation_source 'fine-focus sealed tube'
_diffrn_radiation_type CuK\a
_diffrn_radiation_wavelength 1.54187
_diffrn_reflns_av_R_equivalents 0.0716
_diffrn_reflns_av_sigmaI/netI 0.0631
_diffrn_reflns_limit_h_max 18
_diffrn_reflns_limit_h_min -18
_diffrn_reflns_limit_k_max 18
_diffrn_reflns_limit_k_min -16
_diffrn_reflns_limit_l_max 19
_diffrn_reflns_limit_l_min -19
_diffrn_reflns_number 41992
_diffrn_reflns_theta_full 67.75
_diffrn_reflns_theta_max 67.75
_diffrn_reflns_theta_min 3.21
_diffrn_standards_decay_% 0
_diffrn_standards_interval_count 0
_diffrn_standards_interval_time 0
_diffrn_standards_number 0
_exptl_absorpt_coefficient_mu 2.788
_exptl_absorpt_correction_T_max 0.6963
_exptl_absorpt_correction_T_min 0.5791
_exptl_absorpt_correction_type multi-scan
_exptl_absorpt_process_details CrystalClear
_exptl_crystal_colour colorless
_exptl_crystal_density_diffrn 1.141
_exptl_crystal_density_method 'not measured'
_exptl_crystal_description prism
_exptl_crystal_F_000 1098
_exptl_crystal_size_max 0.22
_exptl_crystal_size_mid 0.18
_exptl_crystal_size_min 0.14
_platon_squeeze_details
;
;
_refine_diff_density_max 0.931
_refine_diff_density_min -0.752
_refine_diff_density_rms 0.195
_refine_ls_extinction_coef 0.0131(8)
_refine_ls_extinction_expression Fc^*^=kFc[1+0.001xFc^2^\l^3^/sin(2\q)]^-1/4^
_refine_ls_extinction_method SHELXL
_refine_ls_goodness_of_fit_ref 1.113
_refine_ls_hydrogen_treatment constr
_refine_ls_matrix_type full
_refine_ls_number_parameters 742
_refine_ls_number_reflns 10787
_refine_ls_number_restraints 123
_refine_ls_restrained_S_all 1.139
_refine_ls_R_factor_all 0.0868
_refine_ls_R_factor_gt 0.0804
_refine_ls_shift/su_max 0.000
_refine_ls_shift/su_mean 0.000
_refine_ls_structure_factor_coef Fsqd
_refine_ls_weighting_details 'calc w=1/[\s^2^(Fo^2^)+(0.1592P)^2^+0.0000P] where P=(Fo^2^+2Fc^2^)/3'
_refine_ls_weighting_scheme calc
_refine_ls_wR_factor_gt 0.2083
_refine_ls_wR_factor_ref 0.2204
_reflns_number_gt 9052
_reflns_number_total 10787
_reflns_threshold_expression >2sigma(I)
_cod_data_source_file ol303419b_si_007.cif
_cod_data_source_block L8TtPPFe
_cod_original_cell_volume 3051.7(5)
_cod_database_code 1508900

loop_
_symmetry_equiv_pos_as_xyz
'x, y, z'
'-x, -y, -z'

loop_
_atom_site_label
_atom_site_type_symbol
_atom_site_fract_x
_atom_site_fract_y
_atom_site_fract_z
_atom_site_U_iso_or_equiv
_atom_site_adp_type
_atom_site_occupancy
_atom_site_symmetry_multiplicity
_atom_site_calc_flag
_atom_site_refinement_flags
_atom_site_disorder_assembly
_atom_site_disorder_group
Fe1 Fe -0.00845(3) 0.17460(3) 0.35136(3) 0.01786(19) Uani 1 1 d . . .
Cl1 Cl -0.03848(6) 0.01677(6) 0.25306(6) 0.0286(2) Uani 1 1 d . . .
O1 O 0.31261(17) 0.42260(18) 0.75482(17) 0.0274(5) Uani 1 1 d . . .
O2 O -0.24881(19) 0.39148(18) 0.34538(19) 0.0363(6) Uani 1 1 d . B .
O3 O -0.1639(2) 0.0725(3) 0.8285(2) 0.0479(8) Uani 1 1 d . . .
O4 O -0.2713(3) -0.0608(2) 0.6810(3) 0.0578(9) Uani 1 1 d . . .
O5 O 0.2651(3) 0.4118(3) 0.0200(3) 0.0717(13) Uani 1 1 d . . .
O6 O 0.1408(2) 0.2839(2) -0.12355(19) 0.0373(6) Uani 1 1 d . . .
N1 N 0.06724(18) 0.19938(18) 0.50433(19) 0.0186(5) Uani 1 1 d . . .
N2 N -0.13666(18) 0.18144(19) 0.36418(19) 0.0197(5) Uani 1 1 d . . .
N3 N -0.07088(19) 0.21879(19) 0.2421(2) 0.0211(5) Uani 1 1 d . . .
N4 N 0.13589(19) 0.24014(19) 0.38555(19) 0.0215(5) Uani 1 1 d . . .
N5 N -0.2078(3) 0.0193(2) 0.7311(3) 0.0365(7) Uani 1 1 d . . .
N6 N 0.1924(2) 0.3383(2) -0.0265(2) 0.0347(7) Uani 1 1 d . . .
C1 C 0.1728(2) 0.2253(2) 0.5739(2) 0.0213(6) Uani 1 1 d . . .
C2 C 0.1914(2) 0.2042(2) 0.6558(2) 0.0236(6) Uani 1 1 d . . .
H2 H 0.2573 0.2157 0.7134 0.028 Uiso 1 1 calc R . .
C3 C 0.0974(2) 0.1646(2) 0.6362(2) 0.0232(6) Uani 1 1 d . . .
H3 H 0.0851 0.1410 0.6758 0.028 Uiso 1 1 calc R . .
C4 C 0.0200(2) 0.1652(2) 0.5445(2) 0.0219(6) Uani 1 1 d . . .
C5 C -0.0862(2) 0.1439(2) 0.5075(2) 0.0223(6) Uani 1 1 d . . .
C6 C -0.1582(2) 0.1572(2) 0.4268(2) 0.0219(6) Uani 1 1 d . . .
C7 C -0.2608(2) 0.1563(3) 0.4036(3) 0.0254(7) Uani 1 1 d . . .
H7 H -0.2943 0.1401 0.4345 0.031 Uiso 1 1 calc R . .
C8 C -0.3015(2) 0.1829(3) 0.3292(2) 0.0261(7) Uani 1 1 d . . .
H8 H -0.3684 0.1900 0.2991 0.031 Uiso 1 1 calc R . .
C9 C -0.2244(2) 0.1985(2) 0.3044(2) 0.0191(6) Uani 1 1 d . . .
C10 C -0.2394(2) 0.2213(2) 0.2269(2) 0.0230(6) Uani 1 1 d . . .
C11 C -0.1685(2) 0.2273(2) 0.1958(2) 0.0198(6) Uani 1 1 d . . .
C12 C -0.1866(2) 0.2433(2) 0.1108(2) 0.0253(7) Uani 1 1 d . . .
H12 H -0.2483 0.2510 0.0662 0.030 Uiso 1 1 calc R . .
C13 C -0.1008(3) 0.2457(3) 0.1050(3) 0.0273(7) Uani 1 1 d . . .
H13 H -0.0909 0.2543 0.0552 0.033 Uiso 1 1 calc R . .
C14 C -0.0272(2) 0.2327(2) 0.1889(2) 0.0224(6) Uani 1 1 d . . .
C15 C 0.0774(2) 0.2452(2) 0.2205(2) 0.0249(7) Uani 1 1 d . . .
C16 C 0.1542(2) 0.2522(2) 0.3148(2) 0.0219(6) Uani 1 1 d . . .
C17 C 0.2631(2) 0.2823(3) 0.3578(3) 0.0292(7) Uani 1 1 d . . .
H17 H 0.2957 0.2925 0.3233 0.035 Uiso 1 1 calc R . .
C18 C 0.3118(2) 0.2938(2) 0.4562(3) 0.0254(7) Uani 1 1 d . . .
H18 H 0.3847 0.3161 0.5050 0.031 Uiso 1 1 calc R . .
C19 C 0.2324(2) 0.2657(2) 0.4732(2) 0.0216(6) Uani 1 1 d . . .
C20 C 0.2501(2) 0.2619(2) 0.5630(2) 0.0206(6) Uani 1 1 d . . .
C21 C 0.3601(2) 0.3011(2) 0.6566(2) 0.0242(6) Uani 1 1 d . . .
C22 C 0.3870(2) 0.3807(3) 0.7541(3) 0.0258(7) Uani 1 1 d . . .
C23 C 0.4878(3) 0.4157(3) 0.8419(3) 0.0330(8) Uani 1 1 d . . .
H23 H 0.5071 0.4702 0.9085 0.040 Uiso 1 1 calc R . .
C24 C 0.5597(3) 0.3704(3) 0.8314(3) 0.0372(9) Uani 1 1 d . . .
H24 H 0.6283 0.3951 0.8917 0.045 Uiso 1 1 calc R . .
C25 C 0.5355(3) 0.2912(3) 0.7370(3) 0.0357(8) Uani 1 1 d . A .
C26 C 0.4343(2) 0.2574(3) 0.6494(3) 0.0294(7) Uani 1 1 d . . .
H26 H 0.4157 0.2031 0.5830 0.035 Uiso 1 1 calc R . .
C27 C 0.6166(3) 0.2437(3) 0.7250(3) 0.0511(11) Uani 1 1 d D . .
C28 C 0.7044(9) 0.2692(10) 0.8382(7) 0.054(4) Uani 0.408(15) 1 d PDU A 1
H28A H 0.7442 0.2240 0.8315 0.081 Uiso 0.408(15) 1 calc PR A 1
H28B H 0.6735 0.2641 0.8780 0.081 Uiso 0.408(15) 1 calc PR A 1
H28C H 0.7507 0.3357 0.8765 0.081 Uiso 0.408(15) 1 calc PR A 1
C29 C 0.5625(7) 0.1301(5) 0.6613(10) 0.053(4) Uani 0.408(15) 1 d PDU A 1
H29A H 0.5009 0.1104 0.5919 0.079 Uiso 0.408(15) 1 calc PR A 1
H29B H 0.5416 0.1124 0.7021 0.079 Uiso 0.408(15) 1 calc PR A 1
H29C H 0.6113 0.0970 0.6502 0.079 Uiso 0.408(15) 1 calc PR A 1
C30 C 0.6588(11) 0.2716(11) 0.6713(12) 0.066(4) Uani 0.408(15) 1 d PDU A 1
H30A H 0.6989 0.3409 0.7163 0.100 Uiso 0.408(15) 1 calc PR A 1
H30B H 0.6014 0.2588 0.6026 0.100 Uiso 0.408(15) 1 calc PR A 1
H30C H 0.7041 0.2337 0.6594 0.100 Uiso 0.408(15) 1 calc PR A 1
C28' C 0.6754(7) 0.2236(8) 0.8140(8) 0.053(3) Uani 0.592(15) 1 d PDU A 2
H28D H 0.7201 0.1863 0.7992 0.079 Uiso 0.592(15) 1 calc PR A 2
H28E H 0.6259 0.1863 0.8188 0.079 Uiso 0.592(15) 1 calc PR A 2
H28F H 0.7182 0.2852 0.8817 0.079 Uiso 0.592(15) 1 calc PR A 2
C29' C 0.5731(7) 0.1538(7) 0.6145(7) 0.080(4) Uani 0.592(15) 1 d PDU A 2
H29D H 0.5336 0.1692 0.5592 0.120 Uiso 0.592(15) 1 calc PR A 2
H29E H 0.5272 0.1004 0.6055 0.120 Uiso 0.592(15) 1 calc PR A 2
H29F H 0.6306 0.1345 0.6084 0.120 Uiso 0.592(15) 1 calc PR A 2
C30' C 0.6986(6) 0.3222(6) 0.7365(8) 0.055(3) Uani 0.592(15) 1 d PDU A 2
H30D H 0.7524 0.2956 0.7290 0.083 Uiso 0.592(15) 1 calc PR A 2
H30E H 0.7308 0.3811 0.8068 0.083 Uiso 0.592(15) 1 calc PR A 2
H30F H 0.6629 0.3381 0.6807 0.083 Uiso 0.592(15) 1 calc PR A 2
C31 C 0.3177(3) 0.4803(3) 0.8539(3) 0.0341(8) Uani 1 1 d . . .
H31A H 0.3824 0.5366 0.9046 0.041 Uiso 1 1 calc R . .
H31B H 0.3170 0.4409 0.8868 0.041 Uiso 1 1 calc R . .
C32 C 0.2243(3) 0.5142(3) 0.8280(3) 0.0301(7) Uani 1 1 d . B .
H32A H 0.2287 0.5564 0.7991 0.036 Uiso 1 1 calc R . .
H32B H 0.2257 0.5539 0.8948 0.036 Uiso 1 1 calc R . .
C33 C 0.1211(3) 0.4316(3) 0.7477(3) 0.0475(10) Uani 1 1 d D . .
H33A H 0.1060 0.4013 0.7815 0.057 Uiso 0.509(9) 1 d PR B 1
H33B H 0.1236 0.3836 0.6890 0.057 Uiso 0.509(9) 1 d PR B 1
H33C H 0.1200 0.3906 0.7764 0.057 Uiso 0.491(9) 1 d PR B 2
H33D H 0.1208 0.3939 0.6834 0.057 Uiso 0.491(9) 1 d PR B 2
C34 C 0.0341(5) 0.4778(7) 0.7063(7) 0.038(3) Uani 0.509(9) 1 d PDU B 1
H34A H 0.0217 0.5157 0.7640 0.046 Uiso 0.509(9) 1 calc PR B 1
H34B H 0.0596 0.5232 0.6896 0.046 Uiso 0.509(9) 1 calc PR B 1
C35 C -0.0676(5) 0.4026(5) 0.6082(5) 0.0355(19) Uani 0.509(9) 1 d PDU B 1
H35A H -0.0889 0.3543 0.6239 0.043 Uiso 0.509(9) 1 calc PR B 1
H35B H -0.0550 0.3681 0.5498 0.043 Uiso 0.509(9) 1 calc PR B 1
C36 C -0.1579(6) 0.4395(6) 0.5676(5) 0.038(2) Uani 0.509(9) 1 d PDU B 1
H36A H -0.2206 0.3827 0.5082 0.045 Uiso 0.509(9) 1 calc PR B 1
H36B H -0.1709 0.4735 0.6257 0.045 Uiso 0.509(9) 1 calc PR B 1
C37 C -0.1451(6) 0.5074(5) 0.5286(5) 0.037(2) Uani 0.509(9) 1 d PDU B 1
H37A H -0.0833 0.5060 0.5225 0.044 Uiso 0.509(9) 1 calc PR B 1
H37B H -0.1305 0.5742 0.5839 0.044 Uiso 0.509(9) 1 calc PR B 1
C34' C 0.0189(7) 0.4512(10) 0.7137(9) 0.040(3) Uani 0.491(9) 1 d PDU B 2
H34C H 0.0190 0.5000 0.7765 0.048 Uiso 0.491(9) 1 calc PR B 2
H34D H -0.0390 0.3909 0.6757 0.048 Uiso 0.491(9) 1 calc PR B 2
C35' C 0.0075(5) 0.4905(6) 0.6379(6) 0.034(2) Uani 0.491(9) 1 d PDU B 2
H35C H 0.0491 0.5601 0.6806 0.041 Uiso 0.491(9) 1 calc PR B 2
H35D H 0.0335 0.4546 0.5920 0.041 Uiso 0.491(9) 1 calc PR B 2
C36' C -0.1041(5) 0.4779(6) 0.5704(5) 0.0304(19) Uani 0.491(9) 1 d PDU B 2
H36C H -0.1319 0.5055 0.6170 0.037 Uiso 0.491(9) 1 calc PR B 2
H36D H -0.1434 0.4077 0.5218 0.037 Uiso 0.491(9) 1 calc PR B 2
C37' C -0.1218(6) 0.5269(6) 0.5037(6) 0.038(2) Uani 0.491(9) 1 d PDU B 2
H37C H -0.1003 0.5982 0.5495 0.046 Uiso 0.491(9) 1 calc PR B 2
H37D H -0.0814 0.5117 0.4687 0.046 Uiso 0.491(9) 1 calc PR B 2
C38 C -0.2390(3) 0.4856(3) 0.4197(3) 0.0502(12) Uani 1 1 d D . .
H38A H -0.3005 0.4843 0.4231 0.060 Uiso 0.509(9) 1 d PR B 1
H38B H -0.2271 0.5331 0.4015 0.060 Uiso 0.509(9) 1 d PR B 1
H38C H -0.2788 0.4808 0.4505 0.060 Uiso 0.491(9) 1 d PR B 2
H38D H -0.2613 0.5239 0.3871 0.060 Uiso 0.491(9) 1 d PR B 2
C39 C -0.3364(2) 0.3385(2) 0.2464(3) 0.0254(7) Uani 1 1 d . . .
C40 C -0.3341(2) 0.2480(2) 0.1806(2) 0.0224(6) Uani 1 1 d . B .
C41 C -0.4176(2) 0.1892(2) 0.0771(2) 0.0228(6) Uani 1 1 d . . .
H41 H -0.4153 0.1285 0.0330 0.027 Uiso 1 1 calc R B .
C42 C -0.5056(2) 0.2165(2) 0.0352(2) 0.0221(6) Uani 1 1 d . B .
C43 C -0.5051(2) 0.3069(3) 0.1017(3) 0.0272(7) Uani 1 1 d . . .
H43 H -0.5632 0.3278 0.0749 0.033 Uiso 1 1 calc R B .
C44 C -0.4219(3) 0.3678(3) 0.2065(3) 0.0290(7) Uani 1 1 d . B .
H44 H -0.4239 0.4288 0.2503 0.035 Uiso 1 1 calc R . .
C45 C -0.5959(2) 0.1481(3) -0.0806(3) 0.0274(7) Uani 1 1 d . . .
C46 C -0.6923(3) 0.1801(3) -0.1035(3) 0.0323(8) Uani 1 1 d . B .
H46A H -0.7502 0.1322 -0.1758 0.048 Uiso 1 1 calc R . .
H46B H -0.6778 0.2434 -0.0978 0.048 Uiso 1 1 calc R . .
H46C H -0.7110 0.1853 -0.0517 0.048 Uiso 1 1 calc R . .
C47 C -0.5627(3) 0.1472(3) -0.1564(3) 0.0367(8) Uani 1 1 d . B .
H47A H -0.5022 0.1246 -0.1436 0.055 Uiso 1 1 calc R . .
H47B H -0.5445 0.2130 -0.1439 0.055 Uiso 1 1 calc R . .
H47C H -0.6201 0.1035 -0.2304 0.055 Uiso 1 1 calc R . .
C48 C -0.6260(3) 0.0451(3) -0.1013(3) 0.0353(8) Uani 1 1 d . B .
H48A H -0.6879 0.0036 -0.1729 0.053 Uiso 1 1 calc R . .
H48B H -0.6407 0.0466 -0.0481 0.053 Uiso 1 1 calc R . .
H48C H -0.5684 0.0191 -0.0961 0.053 Uiso 1 1 calc R . .
C49 C -0.1224(2) 0.1142(2) 0.5647(2) 0.0224(6) Uani 1 1 d . . .
C50 C -0.0873(2) 0.1771(2) 0.6714(2) 0.0241(7) Uani 1 1 d . . .
H50 H -0.0427 0.2413 0.7069 0.029 Uiso 1 1 calc R . .
C51 C -0.1162(2) 0.1479(3) 0.7270(3) 0.0262(7) Uani 1 1 d . . .
H51 H -0.0917 0.1908 0.8000 0.031 Uiso 1 1 calc R . .
C52 C -0.1823(2) 0.0540(3) 0.6719(3) 0.0253(7) Uani 1 1 d . . .
C53 C -0.2211(3) -0.0091(3) 0.5656(3) 0.0322(8) Uani 1 1 d . . .
H53 H -0.2677 -0.0724 0.5300 0.039 Uiso 1 1 calc R . .
C54 C -0.1916(2) 0.0209(3) 0.5114(3) 0.0280(7) Uani 1 1 d . . .
H54 H -0.2182 -0.0218 0.4378 0.034 Uiso 1 1 calc R . .
C55 C 0.1110(2) 0.2670(3) 0.1568(3) 0.0259(7) Uani 1 1 d . . .
C56 C 0.1777(3) 0.3585(3) 0.2015(3) 0.0328(8) Uani 1 1 d . . .
H56 H 0.2035 0.4059 0.2737 0.039 Uiso 1 1 calc R . .
C57 C 0.2067(3) 0.3813(3) 0.1430(3) 0.0333(8) Uani 1 1 d . . .
H57 H 0.2527 0.4436 0.1741 0.040 Uiso 1 1 calc R . .
C58 C 0.1670(3) 0.3113(3) 0.0377(3) 0.0280(7) Uani 1 1 d . . .
C59 C 0.1023(3) 0.2189(3) -0.0093(3) 0.0264(7) Uani 1 1 d . . .
H59 H 0.0767 0.1719 -0.0816 0.032 Uiso 1 1 calc R . .
C60 C 0.0759(3) 0.1969(3) 0.0517(3) 0.0264(7) Uani 1 1 d . . .
H60 H 0.0333 0.1333 0.0216 0.032 Uiso 1 1 calc R . .

loop_
_atom_site_aniso_label
_atom_site_aniso_U_11
_atom_site_aniso_U_22
_atom_site_aniso_U_33
_atom_site_aniso_U_23
_atom_site_aniso_U_13
_atom_site_aniso_U_12
Fe1 0.0128(3) 0.0212(3) 0.0174(3) 0.0101(2) 0.0063(2) 0.00456(19)
Cl1 0.0247(4) 0.0227(4) 0.0283(4) 0.0097(3) 0.0098(3) 0.0077(3)
O1 0.0209(11) 0.0332(13) 0.0206(10) 0.0123(10) 0.0067(9) 0.0109(9)
O2 0.0292(12) 0.0272(13) 0.0274(12) 0.0068(10) 0.0030(10) 0.0128(10)
O3 0.0527(17) 0.070(2) 0.0424(16) 0.0393(15) 0.0307(14) 0.0205(15)
O4 0.084(2) 0.0429(18) 0.069(2) 0.0318(17) 0.056(2) 0.0103(17)
O5 0.093(3) 0.056(2) 0.0414(17) 0.0119(15) 0.0370(18) -0.026(2)
O6 0.0349(13) 0.0544(17) 0.0249(12) 0.0217(12) 0.0161(11) 0.0144(12)
N1 0.0151(11) 0.0221(13) 0.0179(11) 0.0106(10) 0.0078(10) 0.0059(10)
N2 0.0139(11) 0.0247(13) 0.0203(11) 0.0118(10) 0.0082(10) 0.0080(10)
N3 0.0161(11) 0.0251(14) 0.0222(12) 0.0132(11) 0.0094(10) 0.0055(10)
N4 0.0160(12) 0.0242(13) 0.0197(12) 0.0107(10) 0.0071(10) 0.0038(10)
N5 0.0443(18) 0.0404(19) 0.052(2) 0.0331(16) 0.0352(16) 0.0206(15)
N6 0.0382(17) 0.0396(18) 0.0316(15) 0.0194(14) 0.0216(14) 0.0100(14)
C1 0.0139(13) 0.0256(16) 0.0188(13) 0.0107(12) 0.0050(11) 0.0063(11)
C2 0.0167(14) 0.0304(17) 0.0236(14) 0.0163(13) 0.0080(12) 0.0101(12)
C3 0.0214(15) 0.0291(17) 0.0232(14) 0.0174(13) 0.0107(12) 0.0101(13)
C4 0.0155(14) 0.0270(16) 0.0213(14) 0.0130(12) 0.0077(12) 0.0062(12)
C5 0.0177(14) 0.0261(16) 0.0218(14) 0.0120(12) 0.0100(12) 0.0052(12)
C6 0.0170(14) 0.0284(17) 0.0197(13) 0.0133(12) 0.0083(11) 0.0078(12)
C7 0.0177(14) 0.0349(18) 0.0292(15) 0.0196(14) 0.0135(13) 0.0076(13)
C8 0.0129(13) 0.0378(19) 0.0277(15) 0.0180(14) 0.0091(12) 0.0110(13)
C9 0.0155(13) 0.0214(15) 0.0218(13) 0.0121(12) 0.0096(11) 0.0087(11)
C10 0.0167(14) 0.0218(15) 0.0215(14) 0.0093(12) 0.0055(12) 0.0042(11)
C11 0.0192(14) 0.0189(15) 0.0177(13) 0.0094(11) 0.0069(11) 0.0070(11)
C12 0.0227(15) 0.0305(18) 0.0245(15) 0.0188(14) 0.0091(13) 0.0110(13)
C13 0.0275(16) 0.0329(18) 0.0272(15) 0.0210(14) 0.0133(13) 0.0108(14)
C14 0.0219(14) 0.0238(16) 0.0216(14) 0.0138(12) 0.0096(12) 0.0067(12)
C15 0.0231(15) 0.0267(17) 0.0231(14) 0.0127(13) 0.0114(13) 0.0043(13)
C16 0.0180(14) 0.0259(16) 0.0228(14) 0.0132(12) 0.0107(12) 0.0072(12)
C17 0.0195(15) 0.0358(19) 0.0329(16) 0.0172(15) 0.0151(14) 0.0047(13)
C18 0.0177(14) 0.0248(16) 0.0298(15) 0.0122(13) 0.0119(13) 0.0030(12)
C19 0.0139(13) 0.0234(16) 0.0225(14) 0.0106(12) 0.0074(12) 0.0041(11)
C20 0.0141(13) 0.0212(15) 0.0232(14) 0.0120(12) 0.0069(12) 0.0065(11)
C21 0.0153(14) 0.0257(16) 0.0254(15) 0.0134(13) 0.0063(12) 0.0034(12)
C22 0.0188(14) 0.0308(18) 0.0250(15) 0.0169(14) 0.0073(13) 0.0058(13)
C23 0.0201(15) 0.0355(19) 0.0275(16) 0.0153(15) 0.0020(13) 0.0075(14)
C24 0.0162(15) 0.038(2) 0.0327(18) 0.0150(16) -0.0011(14) 0.0024(14)
C25 0.0144(15) 0.039(2) 0.0374(18) 0.0169(16) 0.0043(14) 0.0071(14)
C26 0.0168(15) 0.0318(18) 0.0325(17) 0.0148(15) 0.0098(13) 0.0061(13)
C27 0.0256(18) 0.058(3) 0.050(2) 0.020(2) 0.0122(17) 0.0197(19)
C28 0.043(6) 0.053(7) 0.054(6) 0.026(5) 0.016(5) 0.027(6)
C29 0.038(5) 0.055(6) 0.053(6) 0.020(4) 0.019(4) 0.036(5)
C30 0.056(7) 0.079(8) 0.073(8) 0.039(6) 0.041(6) 0.024(6)
C28' 0.043(5) 0.049(5) 0.087(6) 0.050(5) 0.032(4) 0.032(4)
C29' 0.050(5) 0.078(6) 0.077(6) 0.017(4) 0.027(4) 0.039(5)
C30' 0.038(4) 0.072(6) 0.068(5) 0.041(4) 0.031(4) 0.029(4)
C31 0.0294(17) 0.040(2) 0.0194(15) 0.0098(14) 0.0087(13) 0.0097(15)
C32 0.0333(17) 0.0288(18) 0.0266(16) 0.0138(14) 0.0148(14) 0.0112(14)
C33 0.035(2) 0.051(3) 0.041(2) 0.0110(19) 0.0205(18) 0.0146(18)
C34 0.026(4) 0.047(6) 0.029(4) 0.007(4) 0.017(3) 0.007(4)
C35 0.037(4) 0.031(4) 0.033(3) 0.014(3) 0.016(3) 0.013(3)
C36 0.038(4) 0.036(4) 0.029(3) 0.012(3) 0.013(3) 0.020(3)
C37 0.036(4) 0.030(4) 0.021(3) 0.007(3) 0.003(3) 0.009(3)
C34' 0.029(4) 0.058(6) 0.035(4) 0.024(4) 0.018(4) 0.011(4)
C35' 0.032(4) 0.038(4) 0.032(4) 0.026(3) 0.008(3) 0.013(3)
C36' 0.030(4) 0.034(4) 0.025(3) 0.016(3) 0.012(3) 0.014(3)
C37' 0.044(5) 0.029(4) 0.032(4) 0.020(3) 0.008(3) 0.011(3)
C38 0.043(2) 0.031(2) 0.0331(19) 0.0038(16) -0.0009(17) 0.0185(18)
C39 0.0190(14) 0.0286(17) 0.0245(15) 0.0146(14) 0.0072(12) 0.0097(13)
C40 0.0180(14) 0.0265(16) 0.0259(15) 0.0175(13) 0.0101(12) 0.0079(12)
C41 0.0199(14) 0.0239(16) 0.0253(15) 0.0146(13) 0.0106(12) 0.0066(12)
C42 0.0162(13) 0.0291(17) 0.0255(15) 0.0193(14) 0.0091(12) 0.0095(12)
C43 0.0198(15) 0.0317(18) 0.0325(17) 0.0206(15) 0.0113(13) 0.0112(13)
C44 0.0237(16) 0.0287(18) 0.0348(17) 0.0175(15) 0.0139(14) 0.0120(13)
C45 0.0190(14) 0.0341(19) 0.0252(15) 0.0161(14) 0.0082(13) 0.0075(13)
C46 0.0190(15) 0.041(2) 0.0318(17) 0.0217(16) 0.0067(13) 0.0103(14)
C47 0.0299(17) 0.051(2) 0.0273(16) 0.0199(16) 0.0135(14) 0.0169(16)
C48 0.0227(16) 0.0305(19) 0.0323(17) 0.0141(15) 0.0026(14) 0.0022(14)
C49 0.0176(14) 0.0318(17) 0.0259(14) 0.0191(13) 0.0124(12) 0.0143(12)
C50 0.0195(14) 0.0253(16) 0.0236(15) 0.0121(13) 0.0094(12) 0.0045(12)
C51 0.0217(15) 0.0330(18) 0.0278(15) 0.0179(14) 0.0135(13) 0.0108(13)
C52 0.0261(16) 0.0297(18) 0.0355(17) 0.0240(15) 0.0198(14) 0.0148(13)
C53 0.0303(17) 0.0289(18) 0.0435(19) 0.0212(16) 0.0215(16) 0.0093(14)
C54 0.0245(16) 0.0302(18) 0.0272(16) 0.0128(14) 0.0143(13) 0.0072(13)
C55 0.0221(15) 0.0335(18) 0.0252(15) 0.0166(14) 0.0132(13) 0.0101(13)
C56 0.0374(18) 0.0337(19) 0.0246(15) 0.0131(14) 0.0173(15) 0.0022(15)
C57 0.0372(19) 0.0300(19) 0.0280(17) 0.0128(15) 0.0170(15) 0.0022(15)
C58 0.0288(16) 0.0353(19) 0.0295(16) 0.0192(15) 0.0200(14) 0.0106(14)
C59 0.0274(16) 0.0311(18) 0.0220(14) 0.0135(13) 0.0137(13) 0.0122(13)
C60 0.0250(15) 0.0285(17) 0.0270(15) 0.0147(14) 0.0143(13) 0.0074(13)

loop_
_atom_type_symbol
_atom_type_description
_atom_type_scat_dispersion_real
_atom_type_scat_dispersion_imag
_atom_type_scat_source
C C 0.0181 0.0091 'International Tables Vol C Tables 4.2.6.8 and 6.1.1.4'
H H 0.0000 0.0000 'International Tables Vol C Tables 4.2.6.8 and 6.1.1.4'
N N 0.0311 0.0180 'International Tables Vol C Tables 4.2.6.8 and 6.1.1.4'
O O 0.0492 0.0322 'International Tables Vol C Tables 4.2.6.8 and 6.1.1.4'
Cl Cl 0.3639 0.7018 'International Tables Vol C Tables 4.2.6.8 and 6.1.1.4'
Fe Fe -1.1336 3.1974 'International Tables Vol C Tables 4.2.6.8 and 6.1.1.4'

loop_
_geom_angle_atom_site_label_1
_geom_angle_atom_site_label_2
_geom_angle_atom_site_label_3
_geom_angle
N1 Fe1 N3 152.62(11)
N1 Fe1 N2 86.07(10)
N3 Fe1 N2 87.13(10)
N1 Fe1 N4 86.81(10)
N3 Fe1 N4 86.63(10)
N2 Fe1 N4 151.51(11)
N1 Fe1 Cl1 102.97(8)
N3 Fe1 Cl1 104.41(8)
N2 Fe1 Cl1 104.24(8)
N4 Fe1 Cl1 104.24(8)
C22 O1 C31 119.9(2)
C39 O2 C38 120.6(3)
C1 N1 C4 105.6(2)
C1 N1 Fe1 128.0(2)
C4 N1 Fe1 123.93(19)
C9 N2 C6 105.4(2)
C9 N2 Fe1 128.4(2)
C6 N2 Fe1 125.8(2)
C11 N3 C14 105.6(2)
C11 N3 Fe1 128.3(2)
C14 N3 Fe1 125.5(2)
C19 N4 C16 106.0(2)
C19 N4 Fe1 128.2(2)
C16 N4 Fe1 125.2(2)
O4 N5 O3 123.5(3)
O4 N5 C52 118.1(3)
O3 N5 C52 118.4(3)
O5 N6 O6 124.2(3)
O5 N6 C58 118.3(3)
O6 N6 C58 117.4(3)
N1 C1 C20 125.2(3)
N1 C1 C2 110.1(3)
C20 C1 C2 124.6(3)
C3 C2 C1 107.3(3)
C3 C2 H2 126.4
C1 C2 H2 126.4
C2 C3 C4 107.1(3)
C2 C3 H3 126.4
C4 C3 H3 126.4
N1 C4 C5 124.8(3)
N1 C4 C3 109.8(3)
C5 C4 C3 125.2(3)
C6 C5 C4 124.3(3)
C6 C5 C49 117.9(3)
C4 C5 C49 117.5(3)
N2 C6 C5 124.4(3)
N2 C6 C7 110.4(3)
C5 C6 C7 125.0(3)
C8 C7 C6 107.1(3)
C8 C7 H7 126.5
C6 C7 H7 126.5
C7 C8 C9 107.2(3)
C7 C8 H8 126.4
C9 C8 H8 126.4
N2 C9 C10 125.6(3)
N2 C9 C8 109.9(3)
C10 C9 C8 124.4(3)
C9 C10 C11 124.3(3)
C9 C10 C40 116.9(3)
C11 C10 C40 118.6(3)
N3 C11 C10 125.5(3)
N3 C11 C12 109.9(3)
C10 C11 C12 124.7(3)
C13 C12 C11 107.9(3)
C13 C12 H12 126.1
C11 C12 H12 126.1
C12 C13 C14 106.6(3)
C12 C13 H13 126.7
C14 C13 H13 126.7
N3 C14 C15 125.0(3)
N3 C14 C13 109.9(3)
C15 C14 C13 124.6(3)
C16 C15 C14 124.8(3)
C16 C15 C55 118.0(3)
C14 C15 C55 116.6(3)
N4 C16 C15 124.7(3)
N4 C16 C17 109.7(3)
C15 C16 C17 125.3(3)
C18 C17 C16 107.6(3)
C18 C17 H17 126.2
C16 C17 H17 126.2
C17 C18 C19 107.1(3)
C17 C18 H18 126.5
C19 C18 H18 126.5
N4 C19 C20 125.2(3)
N4 C19 C18 109.6(3)
C20 C19 C18 125.2(3)
C1 C20 C19 124.7(3)
C1 C20 C21 116.7(3)
C19 C20 C21 118.7(3)
C26 C21 C22 119.2(3)
C26 C21 C20 121.6(3)
C22 C21 C20 119.1(3)
O1 C22 C23 124.0(3)
O1 C22 C21 116.4(3)
C23 C22 C21 119.5(3)
C24 C23 C22 119.5(3)
C24 C23 H23 120.3
C22 C23 H23 120.3
C25 C24 C23 122.5(3)
C25 C24 H24 118.8
C23 C24 H24 118.8
C24 C25 C26 117.4(3)
C24 C25 C27 122.1(3)
C26 C25 C27 120.4(3)
C21 C26 C25 121.9(3)
C21 C26 H26 119.1
C25 C26 H26 119.1
C30 C27 C28' 126.3(7)
C30 C27 C29' 73.1(6)
C28' C27 C29' 112.1(5)
C30 C27 C25 113.6(6)
C28' C27 C25 111.7(5)
C29' C27 C25 114.1(4)
C30 C27 C28 111.5(6)
C28' C27 C28 24.9(5)
C29' C27 C28 131.3(7)
C25 C27 C28 107.9(6)
C30 C27 C29 110.9(6)
C28' C27 C29 81.0(5)
C29' C27 C29 39.3(5)
C25 C27 C29 107.0(5)
C28 C27 C29 105.5(5)
C30 C27 C30' 33.1(6)
C28' C27 C30' 107.1(4)
C29' C27 C30' 105.5(5)
C25 C27 C30' 105.7(4)
C28 C27 C30' 85.2(6)
C29 C27 C30' 140.1(6)
C27 C28 H28A 109.5
C27 C28 H28B 109.5
C27 C28 H28C 109.5
C27 C29 H29A 109.5
C27 C29 H29B 109.5
C27 C29 H29C 109.5
C27 C30 H30A 109.5
C27 C30 H30B 109.5
C27 C30 H30C 109.5
C27 C28' H28D 109.5
C27 C28' H28E 109.5
H28D C28' H28E 109.5
C27 C28' H28F 109.5
H28D C28' H28F 109.5
H28E C28' H28F 109.5
C27 C29' H29D 109.5
C27 C29' H29E 109.5
H29D C29' H29E 109.5
C27 C29' H29F 109.5
H29D C29' H29F 109.5
H29E C29' H29F 109.5
C27 C30' H30D 109.5
C27 C30' H30E 109.5
H30D C30' H30E 109.5
C27 C30' H30F 109.5
H30D C30' H30F 109.5
H30E C30' H30F 109.5
O1 C31 C32 107.1(3)
O1 C31 H31A 110.3
C32 C31 H31A 110.3
O1 C31 H31B 110.3
C32 C31 H31B 110.3
H31A C31 H31B 108.5
C31 C32 C33 113.7(3)
C31 C32 H32A 108.8
C33 C32 H32A 108.8
C31 C32 H32B 108.8
C33 C32 H32B 108.8
H32A C32 H32B 107.7
C34' C33 C32 121.4(6)
C34' C33 C34 20.4(4)
C32 C33 C34 107.1(4)
C34' C33 H33A 90.5
C32 C33 H33A 110.0
C34 C33 H33A 110.0
C34' C33 H33B 113.1
C32 C33 H33B 110.7
C34 C33 H33B 110.2
H33A C33 H33B 108.7
C34' C33 H33C 106.4
C32 C33 H33C 107.1
C34 C33 H33C 126.6
H33A C33 H33C 18.1
H33B C33 H33C 94.2
C34' C33 H33D 106.2
C32 C33 H33D 107.9
C34 C33 H33D 99.9
H33A C33 H33D 120.9
H33B C33 H33D 13.1
H33C C33 H33D 107.0
C35 C34 C33 113.0(6)
C35 C34 H34A 109.0
C33 C34 H34A 109.0
C35 C34 H34B 109.0
C33 C34 H34B 109.0
H34A C34 H34B 107.8
C34 C35 C36 116.7(6)
C34 C35 H35A 108.1
C36 C35 H35A 108.1
C34 C35 H35B 108.1
C36 C35 H35B 108.1
H35A C35 H35B 107.3
C37 C36 C35 116.6(6)
C37 C36 H36A 108.1
C35 C36 H36A 108.1
C37 C36 H36B 108.1
C35 C36 H36B 108.1
H36A C36 H36B 107.3
C36 C37 C38 116.5(6)
C36 C37 H37A 108.2
C38 C37 H37A 108.2
C36 C37 H37B 108.2
C38 C37 H37B 108.2
H37A C37 H37B 107.3
C33 C34' C35' 105.7(6)
C33 C34' H34C 110.6
C35' C34' H34C 110.6
C33 C34' H34D 110.6
C35' C34' H34D 110.6
H34C C34' H34D 108.7
C36' C35' C34' 109.0(6)
C36' C35' H35C 109.9
C34' C35' H35C 109.9
C36' C35' H35D 109.9
C34' C35' H35D 109.9
H35C C35' H35D 108.3
C35' C36' C37' 113.0(6)
C35' C36' H36C 109.0
C37' C36' H36C 109.0
C35' C36' H36D 109.0
C37' C36' H36D 109.0
H36C C36' H36D 107.8
C38 C37' C36' 105.9(6)
C38 C37' H37C 110.5
C36' C37' H37C 110.5
C38 C37' H37D 110.5
C36' C37' H37D 110.5
H37C C37' H37D 108.7
O2 C38 C37' 101.9(4)
O2 C38 C37 103.6(4)
C37' C38 C37 29.2(4)
O2 C38 H38A 110.3
C37' C38 H38A 134.3
C37 C38 H38A 109.5
O2 C38 H38B 112.0
C37' C38 H38B 86.7
C37 C38 H38B 112.2
H38A C38 H38B 109.1
O2 C38 H38C 110.4
C37' C38 H38C 111.0
C37 C38 H38C 83.5
H38A C38 H38C 27.2
H38B C38 H38C 128.9
O2 C38 H38D 111.8
C37' C38 H38D 112.3
C37 C38 H38D 133.9
H38A C38 H38D 85.1
H38B C38 H38D 26.7
H38C C38 H38D 109.3
O2 C39 C44 125.9(3)
O2 C39 C40 114.3(3)
C44 C39 C40 119.7(3)
C41 C40 C39 119.5(3)
C41 C40 C10 123.1(3)
C39 C40 C10 117.4(3)
C40 C41 C42 122.0(3)
C40 C41 H41 119.0
C42 C41 H41 119.0
C43 C42 C41 117.2(3)
C43 C42 C45 123.1(3)
C41 C42 C45 119.6(3)
C42 C43 C44 122.0(3)
C42 C43 H43 119.0
C44 C43 H43 119.0
C39 C44 C43 119.6(3)
C39 C44 H44 120.2
C43 C44 H44 120.2
C47 C45 C46 109.2(3)
C47 C45 C48 109.5(3)
C46 C45 C48 107.3(3)
C47 C45 C42 109.2(3)
C46 C45 C42 111.4(3)
C48 C45 C42 110.2(3)
C45 C46 H46A 109.5
C45 C46 H46B 109.5
H46A C46 H46B 109.5
C45 C46 H46C 109.5
H46A C46 H46C 109.5
H46B C46 H46C 109.5
C45 C47 H47A 109.5
C45 C47 H47B 109.5
H47A C47 H47B 109.5
C45 C47 H47C 109.5
H47A C47 H47C 109.5
H47B C47 H47C 109.5
C45 C48 H48A 109.5
C45 C48 H48B 109.5
H48A C48 H48B 109.5
C45 C48 H48C 109.5
H48A C48 H48C 109.5
H48B C48 H48C 109.5
C50 C49 C54 119.2(3)
C50 C49 C5 121.0(3)
C54 C49 C5 119.9(3)
C51 C50 C49 121.3(3)
C51 C50 H50 119.4
C49 C50 H50 119.4
C52 C51 C50 117.5(3)
C52 C51 H51 121.2
C50 C51 H51 121.2
C53 C52 C51 122.8(3)
C53 C52 N5 118.7(3)
C51 C52 N5 118.5(3)
C52 C53 C54 119.0(3)
C52 C53 H53 120.5
C54 C53 H53 120.5
C53 C54 C49 120.2(3)
C53 C54 H54 119.9
C49 C54 H54 119.9
C56 C55 C60 119.0(3)
C56 C55 C15 120.1(3)
C60 C55 C15 121.0(3)
C57 C56 C55 121.1(3)
C57 C56 H56 119.5
C55 C56 H56 119.5
C56 C57 C58 118.3(3)
C56 C57 H57 120.8
C58 C57 H57 120.8
C59 C58 C57 122.5(3)
C59 C58 N6 119.4(3)
C57 C58 N6 118.0(3)
C60 C59 C58 118.1(3)
C60 C59 H59 120.9
C58 C59 H59 120.9
C59 C60 C55 120.9(3)
C59 C60 H60 119.6
C55 C60 H60 119.6

loop_
_geom_bond_atom_site_label_1
_geom_bond_atom_site_label_2
_geom_bond_distance
Fe1 N1 2.055(2)
Fe1 N3 2.056(3)
Fe1 N2 2.057(2)
Fe1 N4 2.077(3)
Fe1 Cl1 2.2229(9)
O1 C22 1.358(4)
O1 C31 1.443(4)
O2 C39 1.361(4)
O2 C38 1.425(5)
O3 N5 1.232(5)
O4 N5 1.217(5)
O5 N6 1.223(5)
O6 N6 1.225(4)
N1 C1 1.382(4)
N1 C4 1.385(4)
N2 C9 1.384(4)
N2 C6 1.386(4)
N3 C11 1.379(4)
N3 C14 1.381(4)
N4 C19 1.378(4)
N4 C16 1.383(4)
N5 C52 1.468(4)
N6 C58 1.470(4)
C1 C20 1.391(4)
C1 C2 1.429(4)
C2 C3 1.356(4)
C2 H2 0.9500
C3 C4 1.434(4)
C3 H3 0.9500
C4 C5 1.400(4)
C5 C6 1.397(4)
C5 C49 1.485(4)
C6 C7 1.428(4)
C7 C8 1.358(5)
C7 H7 0.9500
C8 C9 1.439(4)
C8 H8 0.9500
C9 C10 1.389(4)
C10 C11 1.394(4)
C10 C40 1.487(4)
C11 C12 1.426(4)
C12 C13 1.349(5)
C12 H12 0.9500
C13 C14 1.438(4)
C13 H13 0.9500
C14 C15 1.402(4)
C15 C16 1.401(4)
C15 C55 1.492(4)
C16 C17 1.424(4)
C17 C18 1.350(5)
C17 H17 0.9500
C18 C19 1.437(4)
C18 H18 0.9500
C19 C20 1.395(4)
C20 C21 1.506(4)
C21 C26 1.392(5)
C21 C22 1.397(5)
C22 C23 1.393(4)
C23 C24 1.389(5)
C23 H23 0.9500
C24 C25 1.374(6)
C24 H24 0.9500
C25 C26 1.398(5)
C25 C27 1.537(5)
C26 H26 0.9500
C27 C30 1.476(8)
C27 C28' 1.510(7)
C27 C29' 1.536(7)
C27 C28 1.558(8)
C27 C29 1.582(8)
C27 C30' 1.597(7)
C28 H28A 0.9800
C28 H28B 0.9800
C28 H28C 0.9800
C29 H29A 0.9800
C29 H29B 0.9800
C29 H29C 0.9800
C30 H30A 0.9800
C30 H30B 0.9800
C30 H30C 0.9800
C28' H28D 0.9800
C28' H28E 0.9800
C28' H28F 0.9800
C29' H29D 0.9800
C29' H29E 0.9800
C29' H29F 0.9800
C30' H30D 0.9800
C30' H30E 0.9800
C30' H30F 0.9800
C31 C32 1.502(5)
C31 H31A 0.9900
C31 H31B 0.9900
C32 C33 1.526(5)
C32 H32A 0.9900
C32 H32B 0.9900
C33 C34' 1.503(8)
C33 C34 1.585(8)
C33 H33A 0.9599
C33 H33B 0.9600
C33 H33C 0.9599
C33 H33D 0.9601
C34 C35 1.513(8)
C34 H34A 0.9900
C34 H34B 0.9900
C35 C36 1.518(7)
C35 H35A 0.9900
C35 H35B 0.9900
C36 C37 1.515(8)
C36 H36A 0.9900
C36 H36B 0.9900
C37 C38 1.564(6)
C37 H37A 0.9900
C37 H37B 0.9900
C34' C35' 1.562(8)
C34' H34C 0.9900
C34' H34D 0.9900
C35' C36' 1.490(7)
C35' H35C 0.9900
C35' H35D 0.9900
C36' C37' 1.539(7)
C36' H36C 0.9900
C36' H36D 0.9900
C37' C38 1.538(7)
C37' H37C 0.9900
C37' H37D 0.9900
C38 H38A 0.9601
C38 H38B 0.9599
C38 H38C 0.9601
C38 H38D 0.9599
C39 C44 1.385(5)
C39 C40 1.408(5)
C40 C41 1.382(4)
C41 C42 1.401(4)
C41 H41 0.9500
C42 C43 1.394(5)
C42 C45 1.537(4)
C43 C44 1.395(5)
C43 H43 0.9500
C44 H44 0.9500
C45 C47 1.526(5)
C45 C46 1.526(5)
C45 C48 1.531(5)
C46 H46A 0.9800
C46 H46B 0.9800
C46 H46C 0.9800
C47 H47A 0.9800
C47 H47B 0.9800
C47 H47C 0.9800
C48 H48A 0.9800
C48 H48B 0.9800
C48 H48C 0.9800
C49 C50 1.391(4)
C49 C54 1.401(5)
C50 C51 1.386(5)
C50 H50 0.9500
C51 C52 1.386(5)
C51 H51 0.9500
C52 C53 1.374(5)
C53 C54 1.379(5)
C53 H53 0.9500
C54 H54 0.9500
C55 C56 1.392(5)
C55 C60 1.396(5)
C56 C57 1.376(5)
C56 H56 0.9500
C57 C58 1.384(5)
C57 H57 0.9500
C58 C59 1.382(5)
C59 C60 1.382(5)
C59 H59 0.9500
C60 H60 0.9500

loop_
_geom_torsion_atom_site_label_1
_geom_torsion_atom_site_label_2
_geom_torsion_atom_site_label_3
_geom_torsion_atom_site_label_4
_geom_torsion
N3 Fe1 N1 C1 -90.3(3)
N2 Fe1 N1 C1 -166.4(3)
N4 Fe1 N1 C1 -14.0(3)
Cl1 Fe1 N1 C1 89.9(3)
N3 Fe1 N1 C4 110.0(3)
N2 Fe1 N1 C4 33.9(2)
N4 Fe1 N1 C4 -173.7(2)
Cl1 Fe1 N1 C4 -69.8(2)
N1 Fe1 N2 C9 160.2(3)
N3 Fe1 N2 C9 6.7(3)
N4 Fe1 N2 C9 84.3(3)
Cl1 Fe1 N2 C9 -97.4(3)
N1 Fe1 N2 C6 -28.7(3)
N3 Fe1 N2 C6 177.8(3)
N4 Fe1 N2 C6 -104.6(3)
Cl1 Fe1 N2 C6 73.7(2)
N1 Fe1 N3 C11 -85.2(3)
N2 Fe1 N3 C11 -9.4(3)
N4 Fe1 N3 C11 -161.6(3)
Cl1 Fe1 N3 C11 94.6(3)
N1 Fe1 N3 C14 104.8(3)
N2 Fe1 N3 C14 -179.4(3)
N4 Fe1 N3 C14 28.4(3)
Cl1 Fe1 N3 C14 -75.4(3)
N1 Fe1 N4 C19 10.1(3)
N3 Fe1 N4 C19 163.5(3)
N2 Fe1 N4 C19 85.8(3)
Cl1 Fe1 N4 C19 -92.5(3)
N1 Fe1 N4 C16 178.9(3)
N3 Fe1 N4 C16 -27.7(3)
N2 Fe1 N4 C16 -105.4(3)
Cl1 Fe1 N4 C16 76.3(3)
C4 N1 C1 C20 178.7(3)
Fe1 N1 C1 C20 16.1(5)
C4 N1 C1 C2 1.9(3)
Fe1 N1 C1 C2 -160.7(2)
N1 C1 C2 C3 0.5(4)
C20 C1 C2 C3 -176.4(3)
C1 C2 C3 C4 -2.6(4)
C1 N1 C4 C5 170.5(3)
Fe1 N1 C4 C5 -26.0(4)
C1 N1 C4 C3 -3.5(3)
Fe1 N1 C4 C3 160.0(2)
C2 C3 C4 N1 3.9(4)
C2 C3 C4 C5 -170.1(3)
N1 C4 C5 C6 -2.0(5)
C3 C4 C5 C6 171.1(3)
N1 C4 C5 C49 -176.0(3)
C3 C4 C5 C49 -2.9(5)
C9 N2 C6 C5 -173.1(3)
Fe1 N2 C6 C5 14.1(4)
C9 N2 C6 C7 1.8(3)
Fe1 N2 C6 C7 -171.0(2)
C4 C5 C6 N2 8.4(5)
C49 C5 C6 N2 -177.6(3)
C4 C5 C6 C7 -165.7(3)
C49 C5 C6 C7 8.3(5)
N2 C6 C7 C8 -1.9(4)
C5 C6 C7 C8 173.0(3)
C6 C7 C8 C9 1.2(4)
C6 N2 C9 C10 -177.2(3)
Fe1 N2 C9 C10 -4.7(5)
C6 N2 C9 C8 -1.0(3)
Fe1 N2 C9 C8 171.5(2)
C7 C8 C9 N2 -0.1(4)
C7 C8 C9 C10 176.2(3)
N2 C9 C10 C11 2.1(5)
C8 C9 C10 C11 -173.6(3)
N2 C9 C10 C40 -173.2(3)
C8 C9 C10 C40 11.1(5)
C14 N3 C11 C10 -178.0(3)
Fe1 N3 C11 C10 10.5(5)
C14 N3 C11 C12 2.0(3)
Fe1 N3 C11 C12 -169.6(2)
C9 C10 C11 N3 -5.1(5)
C40 C10 C11 N3 170.1(3)
C9 C10 C11 C12 175.0(3)
C40 C10 C11 C12 -9.8(5)
N3 C11 C12 C13 -0.6(4)
C10 C11 C12 C13 179.4(3)
C11 C12 C13 C14 -1.0(4)
C11 N3 C14 C15 169.6(3)
Fe1 N3 C14 C15 -18.6(5)
C11 N3 C14 C13 -2.6(4)
Fe1 N3 C14 C13 169.3(2)
C12 C13 C14 N3 2.3(4)
C12 C13 C14 C15 -169.9(3)
N3 C14 C15 C16 -4.7(6)
C13 C14 C15 C16 166.3(3)
N3 C14 C15 C55 -175.3(3)
C13 C14 C15 C55 -4.3(5)
C19 N4 C16 C15 -172.0(3)
Fe1 N4 C16 C15 17.1(5)
C19 N4 C16 C17 2.0(4)
Fe1 N4 C16 C17 -168.8(2)
C14 C15 C16 N4 5.3(6)
C55 C15 C16 N4 175.8(3)
C14 C15 C16 C17 -167.8(3)
C55 C15 C16 C17 2.7(5)
N4 C16 C17 C18 -3.1(4)
C15 C16 C17 C18 170.9(3)
C16 C17 C18 C19 2.9(4)
C16 N4 C19 C20 -178.2(3)
Fe1 N4 C19 C20 -7.7(5)
C16 N4 C19 C18 -0.2(3)
Fe1 N4 C19 C18 170.2(2)
C17 C18 C19 N4 -1.7(4)
C17 C18 C19 C20 176.3(3)
N1 C1 C20 C19 -8.9(5)
C2 C1 C20 C19 167.5(3)
N1 C1 C20 C21 170.2(3)
C2 C1 C20 C21 -13.5(5)
N4 C19 C20 C1 4.5(5)
C18 C19 C20 C1 -173.1(3)
N4 C19 C20 C21 -174.5(3)
C18 C19 C20 C21 7.9(5)
C1 C20 C21 C26 114.8(4)
C19 C20 C21 C26 -66.1(4)
C1 C20 C21 C22 -62.4(4)
C19 C20 C21 C22 116.7(3)
C31 O1 C22 C23 -25.6(5)
C31 O1 C22 C21 158.3(3)
C26 C21 C22 O1 177.2(3)
C20 C21 C22 O1 -5.5(5)
C26 C21 C22 C23 0.9(5)
C20 C21 C22 C23 178.2(3)
O1 C22 C23 C24 -176.6(3)
C21 C22 C23 C24 -0.6(5)
C22 C23 C24 C25 -0.3(6)
C23 C24 C25 C26 0.8(6)
C23 C24 C25 C27 177.9(4)
C22 C21 C26 C25 -0.3(5)
C20 C21 C26 C25 -177.6(3)
C24 C25 C26 C21 -0.5(6)
C27 C25 C26 C21 -177.6(4)
C24 C25 C27 C30 -100.8(8)
C26 C25 C27 C30 76.2(8)
C24 C25 C27 C28' 49.5(7)
C26 C25 C27 C28' -133.5(5)
C24 C25 C27 C29' 177.9(7)
C26 C25 C27 C29' -5.1(8)
C24 C25 C27 C28 23.3(8)
C26 C25 C27 C28 -159.7(7)
C24 C25 C27 C29 136.4(6)
C26 C25 C27 C29 -46.6(7)
C24 C25 C27 C30' -66.7(6)
C26 C25 C27 C30' 110.3(5)
C22 O1 C31 C32 -178.7(3)
O1 C31 C32 C33 58.3(4)
C31 C32 C33 C34' 178.6(5)
C31 C32 C33 C34 -165.3(5)
C34' C33 C34 C35 -56.0(19)
C32 C33 C34 C35 166.7(7)
C33 C34 C35 C36 175.7(7)
C34 C35 C36 C37 63.6(9)
C35 C36 C37 C38 133.7(6)
C32 C33 C34' C35' 73.9(9)
C34 C33 C34' C35' 24.5(15)
C33 C34' C35' C36' 159.5(8)
C34' C35' C36' C37' 172.2(8)
C35' C36' C37' C38 165.9(6)
C39 O2 C38 C37' -165.2(4)
C39 O2 C38 C37 165.0(5)
C36' C37' C38 O2 -76.3(7)
C36' C37' C38 C37 20.3(7)
C36 C37 C38 O2 -61.8(7)
C36 C37 C38 C37' -151.9(14)
C38 O2 C39 C44 0.9(6)
C38 O2 C39 C40 178.5(4)
O2 C39 C40 C41 -178.0(3)
C44 C39 C40 C41 -0.2(5)
O2 C39 C40 C10 0.9(4)
C44 C39 C40 C10 178.7(3)
C9 C10 C40 C41 -109.7(3)
C11 C10 C40 C41 74.7(4)
C9 C10 C40 C39 71.4(4)
C11 C10 C40 C39 -104.2(3)
C39 C40 C41 C42 -0.5(5)
C10 C40 C41 C42 -179.4(3)
C40 C41 C42 C43 1.2(5)
C40 C41 C42 C45 179.9(3)
C41 C42 C43 C44 -1.2(5)
C45 C42 C43 C44 -179.8(3)
O2 C39 C44 C43 177.8(3)
C40 C39 C44 C43 0.3(5)
C42 C43 C44 C39 0.5(5)
C43 C42 C45 C47 107.3(4)
C41 C42 C45 C47 -71.4(4)
C43 C42 C45 C46 -13.4(4)
C41 C42 C45 C46 168.0(3)
C43 C42 C45 C48 -132.4(3)
C41 C42 C45 C48 49.0(4)
C6 C5 C49 C50 -111.7(3)
C4 C5 C49 C50 62.7(4)
C6 C5 C49 C54 69.4(4)
C4 C5 C49 C54 -116.2(3)
C54 C49 C50 C51 2.6(5)
C5 C49 C50 C51 -176.3(3)
C49 C50 C51 C52 -0.6(5)
C50 C51 C52 C53 -1.6(5)
C50 C51 C52 N5 175.6(3)
O4 N5 C52 C53 -7.7(5)
O3 N5 C52 C53 172.3(3)
O4 N5 C52 C51 175.0(3)
O3 N5 C52 C51 -5.0(5)
C51 C52 C53 C54 1.7(5)
N5 C52 C53 C54 -175.5(3)
C52 C53 C54 C49 0.4(5)
C50 C49 C54 C53 -2.5(5)
C5 C49 C54 C53 176.4(3)
C16 C15 C55 C56 -60.8(5)
C14 C15 C55 C56 110.4(4)
C16 C15 C55 C60 119.8(4)
C14 C15 C55 C60 -69.0(4)
C60 C55 C56 C57 1.8(5)
C15 C55 C56 C57 -177.6(3)
C55 C56 C57 C58 0.7(6)
C56 C57 C58 C59 -2.0(6)
C56 C57 C58 N6 175.8(3)
O5 N6 C58 C59 -165.3(4)
O6 N6 C58 C59 12.7(5)
O5 N6 C58 C57 16.9(5)
O6 N6 C58 C57 -165.2(3)
C57 C58 C59 C60 0.7(5)
N6 C58 C59 C60 -177.0(3)
C58 C59 C60 C55 2.0(5)
C56 C55 C60 C59 -3.2(5)
C15 C55 C60 C59 176.2(3)

loop_
_platon_squeeze_void_nr
_platon_squeeze_void_average_x
_platon_squeeze_void_average_y
_platon_squeeze_void_average_z
_platon_squeeze_void_volume
_platon_squeeze_void_count_electrons
_platon_squeeze_void_content
1 0.000 0.500 1.000 118 62 ' '
2 0.042 0.036 0.119 7 1 ' '
3 0.499 1.498 1.498 484 232 ' '
4 0.944 0.961 0.864 5 2 ' '
